data_2300442
loop_
_publ_author_name
'Pujol, M. C.'
'Sol\'e, R.'
'Massons, J.'
'Gavald\`a, Jna.'
'Solans, X.'
'Zaldo, C.'
'D\'iaz, F.'
'Aguil\'o, M.'

_publ_section_title
;
 Structural study of monoclinic KGd(WO4)2and effects of lanthanide
 substitution
;
_journal_issue 1
_journal_name_full 'Journal of Applied Crystallography'
_journal_page_first 1
_journal_paper_doi 10.1107/S0021889800013352
_journal_volume 34
_journal_year 2001
_chemical_formula_moiety 'Gd K O8 W2'
_chemical_formula_sum 'Gd K O8 W2'
_chemical_formula_weight 692.05
_chemical_name_systematic
;
 Gadollinium potassium wolframate
;
_space_group_IT_number 15
_symmetry_cell_setting monoclinic
_symmetry_space_group_name_Hall '-C 2yc'
_symmetry_space_group_name_H-M 'C 1 2/c 1'
_atom_sites_solution_hydrogens geom
_atom_sites_solution_primary direct
_atom_sites_solution_secondary difmap
_audit_creation_method SHELXL
_cell_angle_alpha 90.00
_cell_angle_beta 130.80(2)
_cell_angle_gamma 90.00
_cell_formula_units_Z 4
_cell_length_a 10.652(4)
_cell_length_b 10.374(6)
_cell_length_c 7.582(2)
_cell_measurement_reflns_used 25
_cell_measurement_temperature 293(2)
_cell_measurement_theta_max 21
_cell_measurement_theta_min 12
_cell_volume 634.2(5)
_computing_structure_refinement 'SHELXL-93 (Sheldrick, 1993)'
_computing_structure_solution 'SHELXS-86 (Sheldrick, 1990)'
_diffrn_ambient_temperature 293(2)
_diffrn_measurement_device 'Enraf-Nonius CAD-4'
_diffrn_measurement_method \w-2\q
_diffrn_radiation_monochromator graphite
_diffrn_radiation_source 'fine-focus sealed tube'
_diffrn_radiation_type MoK\a
_diffrn_radiation_wavelength 0.71069
_diffrn_reflns_av_R_equivalents 0.0000
_diffrn_reflns_av_sigmaI/netI 0.0241
_diffrn_reflns_limit_h_max 11
_diffrn_reflns_limit_h_min -14
_diffrn_reflns_limit_k_max 14
_diffrn_reflns_limit_k_min 0
_diffrn_reflns_limit_l_max 10
_diffrn_reflns_limit_l_min 0
_diffrn_reflns_number 926
_diffrn_reflns_theta_max 29.94
_diffrn_reflns_theta_min 3.20
_diffrn_standards_decay_% none
_diffrn_standards_interval_time 120
_diffrn_standards_number 3
_exptl_absorpt_coefficient_mu 47.181
_exptl_absorpt_correction_type spherical
_exptl_crystal_colour colourless
_exptl_crystal_density_diffrn 7.248
_exptl_crystal_description sphere
_exptl_crystal_F_000 1180
_exptl_crystal_size_rad 0.4
_refine_diff_density_max 0.592
_refine_diff_density_min -0.844
_refine_diff_density_rms 0.206
_refine_ls_extinction_method none
_refine_ls_goodness_of_fit_all 1.106
_refine_ls_goodness_of_fit_obs 1.108
_refine_ls_matrix_type full
_refine_ls_number_parameters 56
_refine_ls_number_reflns 876
_refine_ls_number_restraints 0
_refine_ls_restrained_S_all 1.660
_refine_ls_restrained_S_obs 1.108
_refine_ls_R_factor_all 0.0731
_refine_ls_R_factor_obs 0.0533
_refine_ls_shift/esd_max 0.009
_refine_ls_shift/esd_mean 0.001
_refine_ls_structure_factor_coef Fsqd
_refine_ls_weighting_details 'w=1/[\s^2^(Fo^2^)+(0.1088P)^2^+6.2657P]  P=(Fo^2^+2Fc^2^)/3'
_refine_ls_weighting_scheme calc
_refine_ls_wR_factor_all 0.1926
_refine_ls_wR_factor_obs 0.1301
_reflns_number_observed 865
_reflns_number_total 926
_reflns_observed_criterion I>2\s(I)
_cod_data_source_file os0053sup1.cif
_cod_data_source_block mag27c
_cod_depositor_comments
;
The following automatic conversions were performed:

'_refine_ls_weighting_scheme' value 'calc
w=1/[\s^2^(Fo^2^)+(0.1088P)^2^+6.2657P] P=(Fo^2^+2Fc^2^)/3' was
changed to 'calc'. New tag '_refine_ls_weighting_details' was
created. The value of the new tag was set to
'w=1/[\s^2^(Fo^2^)+(0.1088P)^2^+6.2657P] P=(Fo^2^+2Fc^2^)/3'.

Automatic conversion script
Id: cif_fix_values 3143 2015-03-26 13:38:13Z robertas 
;
_cod_original_sg_symbol_H-M 'C 2/c'
_cod_database_code 2300442

loop_
_symmetry_equiv_pos_as_xyz
'x, y, z'
'x, -y, z+1/2'
'x+1/2, y+1/2, z'
'x+1/2, -y+1/2, z+1/2'
'-x, -y, -z'
'-x, y, -z-1/2'
'-x+1/2, -y+1/2, -z'
'-x+1/2, y+1/2, -z-1/2'

loop_
_atom_site_aniso_label
_atom_site_aniso_U_11
_atom_site_aniso_U_22
_atom_site_aniso_U_33
_atom_site_aniso_U_23
_atom_site_aniso_U_13
_atom_site_aniso_U_12
Gd 0.0148(4) 0.0130(4) 0.0138(3) 0.000 0.0101(3) 0.000
W 0.0148(4) 0.0127(3) 0.0137(3) -0.00021(9) 0.0101(3) -0.00005(9)
K 0.0178(13) 0.0175(11) 0.0159(11) 0.000 0.0117(11) 0.000
O1 0.060(7) 0.039(5) 0.048(5) -0.003(5) 0.039(5) -0.003(5)
O2 0.056(6) 0.040(5) 0.046(5) 0.001(4) 0.036(5) -0.001(4)
O3 0.051(6) 0.044(5) 0.044(5) 0.000(4) 0.033(5) -0.001(5)
O4 0.055(6) 0.044(5) 0.043(4) 0.000(5) 0.037(5) 0.002(5)

loop_
_atom_site_label
_atom_site_type_symbol
_atom_site_fract_x
_atom_site_fract_y
_atom_site_fract_z
_atom_site_U_iso_or_equiv
_atom_site_thermal_displace_type
_atom_site_occupancy
_atom_site_calc_flag
_atom_site_refinement_flags
Gd Gd 0.0000 0.72769(6) 0.2500 0.0133(2) Uani 1 d S
W W 0.19491(4) -0.00007(3) 0.73586(6) 0.0131(2) Uani 1 d .
K K 0.5000 0.2000(3) 0.7500 0.0166(5) Uani 1 d S
O1 O 0.3726(14) -0.0741(12) 0.8106(18) 0.046(2) Uani 1 d .
O2 O 0.0258(14) -0.1090(12) 0.4713(17) 0.045(2) Uani 1 d .
O3 O 0.2690(13) 0.1593(12) 0.8686(17) 0.045(2) Uani 1 d .
O4 O 0.1905(14) -0.0749(12) 0.9381(18) 0.044(2) Uani 1 d .

loop_
_atom_type_symbol
_atom_type_description
_atom_type_scat_dispersion_real
_atom_type_scat_dispersion_imag
_atom_type_scat_source
K K 0.2009 0.2494 'International Tables Vol C Tables 4.2.6.8 and 6.1.1.4'
Gd Gd -0.1653 3.9035 'International Tables Vol C Tables 4.2.6.8 and 6.1.1.4'
W W -0.8490 6.8722 'International Tables Vol C Tables 4.2.6.8 and 6.1.1.4'
O O 0.0106 0.0060 'International Tables Vol C Tables 4.2.6.8 and 6.1.1.4'

loop_
_geom_angle_atom_site_label_1
_geom_angle_atom_site_label_2
_geom_angle_atom_site_label_3
_geom_angle
_geom_angle_site_symmetry_1
_geom_angle_site_symmetry_3
O2 Gd O2 83.5(6) 1_565 6_566
O2 Gd O1 148.5(4) 1_565 7_556
O2 Gd O1 99.8(4) 6_566 7_556
O2 Gd O1 99.8(4) 1_565 4_454
O2 Gd O1 148.5(4) 6_566 4_454
O1 Gd O1 93.5(6) 7_556 4_454
O2 Gd O3 130.7(4) 1_565 3_454
O2 Gd O3 78.1(4) 6_566 3_454
O1 Gd O3 80.1(4) 7_556 3_454
O1 Gd O3 76.2(4) 4_454 3_454
O2 Gd O3 78.1(4) 1_565 8_557
O2 Gd O3 130.7(4) 6_566 8_557
O1 Gd O3 76.2(4) 7_556 8_557
O1 Gd O3 80.1(4) 4_454 8_557
O3 Gd O3 145.2(6) 3_454 8_557
O2 Gd O3 80.6(4) 1_565 2_564
O2 Gd O3 60.2(4) 6_566 2_564
O1 Gd O3 74.3(4) 7_556 2_564
O1 Gd O3 151.3(4) 4_454 2_564
O3 Gd O3 125.2(4) 3_454 2_564
O3 Gd O3 71.8(4) 8_557 2_564
O2 Gd O3 60.2(4) 1_565 5_566
O2 Gd O3 80.6(4) 6_566 5_566
O1 Gd O3 151.3(4) 7_556 5_566
O1 Gd O3 74.3(4) 4_454 5_566
O3 Gd O3 71.8(4) 3_454 5_566
O3 Gd O3 125.2(4) 8_557 5_566
O3 Gd O3 127.5(5) 2_564 5_566
O2 Gd W 68.7(3) 1_565 2_564
O2 Gd W 34.4(3) 6_566 2_564
O1 Gd W 96.4(3) 7_556 2_564
O1 Gd W 168.5(3) 4_454 2_564
O3 Gd W 111.3(3) 3_454 2_564
O3 Gd W 96.5(3) 8_557 2_564
O3 Gd W 30.0(2) 2_564 2_564
O3 Gd W 99.3(3) 5_566 2_564
O2 Gd W 34.4(3) 1_565 5_566
O2 Gd W 68.7(3) 6_566 5_566
O1 Gd W 168.5(3) 7_556 5_566
O1 Gd W 96.4(3) 4_454 5_566
O3 Gd W 96.5(3) 3_454 5_566
O3 Gd W 111.3(3) 8_557 5_566
O3 Gd W 99.3(3) 2_564 5_566
O3 Gd W 30.0(3) 5_566 5_566
W Gd W 74.48(4) 2_564 5_566
O2 Gd K 135.6(3) 1_565 3_454
O2 Gd K 53.0(3) 6_566 3_454
O1 Gd K 51.0(3) 7_556 3_454
O1 Gd K 121.7(3) 4_454 3_454
O3 Gd K 55.8(3) 3_454 3_454
O3 Gd K 121.2(3) 8_557 3_454
O3 Gd K 70.6(2) 2_564 3_454
O3 Gd K 113.5(2) 5_566 3_454
W Gd K 69.44(5) 2_564 3_454
W Gd K 118.12(5) 5_566 3_454
O2 Gd K 53.0(3) 1_565 3_455
O2 Gd K 135.6(3) 6_566 3_455
O1 Gd K 121.7(3) 7_556 3_455
O1 Gd K 51.0(3) 4_454 3_455
O3 Gd K 121.2(3) 3_454 3_455
O3 Gd K 55.8(3) 8_557 3_455
O3 Gd K 113.5(2) 2_564 3_455
O3 Gd K 70.6(2) 5_566 3_455
W Gd K 118.12(5) 2_564 3_455
W Gd K 69.44(5) 5_566 3_455
K Gd K 171.34(10) 3_454 3_455
O4 W O1 99.4(5) . .
O4 W O3 99.7(5) . .
O1 W O3 103.4(5) . .
O4 W O2 96.2(5) . .
O1 W O2 98.9(5) . .
O3 W O2 150.0(5) . .
O4 W O2 103.6(5) . 5_556
O1 W O2 156.3(5) . 5_556
O3 W O2 78.1(5) . 5_556
O2 W O2 73.4(6) . 5_556
O4 W O4 172.6(3) . 2_554
O1 W O4 78.3(5) . 2_554
O3 W O4 87.7(4) . 2_554
O2 W O4 77.3(4) . 2_554
O2 W O4 78.2(4) 5_556 2_554
O4 W Gd 88.6(4) . 5_566
O1 W Gd 149.9(4) . 5_566
O3 W Gd 46.6(3) . 5_566
O2 W Gd 109.0(4) . 5_566
O2 W Gd 37.4(3) 5_556 5_566
O4 W Gd 96.9(3) 2_554 5_566
O4 W K 47.9(4) . 5_657
O1 W K 52.6(3) . 5_657
O3 W K 99.3(3) . 5_657
O2 W K 110.2(3) . 5_657
O2 W K 151.1(3) 5_556 5_657
O4 W K 130.7(3) 2_554 5_657
Gd W K 123.14(4) 5_566 5_657
O4 W K 43.8(4) . 3_445
O1 W K 97.3(4) . 3_445
O3 W K 141.0(3) . 3_445
O2 W K 53.0(3) . 3_445
O2 W K 95.6(3) 5_556 3_445
O4 W K 129.1(3) 2_554 3_445
Gd W K 108.14(5) 5_566 3_445
K W K 68.09(4) 5_657 3_445
O4 W K 137.0(4) . .
O1 W K 60.6(4) . .
O3 W K 55.7(3) . .
O2 W K 122.8(3) . .
O2 W K 104.2(3) 5_556 .
O4 W K 47.8(3) 2_554 .
Gd W K 94.05(6) 5_566 .
K W K 97.54(6) 5_657 .
K W K 157.60(7) 3_445 .
O4 K O4 66.8(5) 3 8_557
O4 K O4 150.8(3) 3 2_554
O4 K O4 84.0(4) 8_557 2_554
O4 K O4 84.0(4) 3 5_657
O4 K O4 150.8(3) 8_557 5_657
O4 K O4 125.2(5) 2_554 5_657
O4 K O1 126.1(3) 3 2_554
O4 K O1 98.5(3) 8_557 2_554
O4 K O1 55.1(3) 2_554 2_554
O4 K O1 99.5(3) 5_657 2_554
O4 K O1 98.5(3) 3 5_657
O4 K O1 126.1(3) 8_557 5_657
O4 K O1 99.5(3) 2_554 5_657
O4 K O1 55.1(3) 5_657 5_657
O1 K O1 127.5(5) 2_554 5_657
O4 K O2 57.7(3) 3 8_557
O4 K O2 56.3(3) 8_557 8_557
O4 K O2 107.2(3) 2_554 8_557
O4 K O2 107.7(3) 5_657 8_557
O1 K O2 152.7(3) 2_554 8_557
O1 K O2 71.8(3) 5_657 8_557
O4 K O2 56.3(3) 3 3
O4 K O2 57.7(3) 8_557 3
O4 K O2 107.7(3) 2_554 3
O4 K O2 107.2(3) 5_657 3
O1 K O2 71.8(3) 2_554 3
O1 K O2 152.7(3) 5_657 3
O2 K O2 98.6(5) 8_557 3
O4 K O3 114.1(3) 3 .
O4 K O3 79.4(3) 8_557 .
O4 K O3 58.3(3) 2_554 .
O4 K O3 113.7(3) 5_657 .
O1 K O3 113.2(3) 2_554 .
O1 K O3 59.2(3) 5_657 .
O2 K O3 56.4(3) 8_557 .
O2 K O3 136.8(3) 3 .
O4 K O3 79.4(3) 3 6_657
O4 K O3 114.1(3) 8_557 6_657
O4 K O3 113.7(3) 2_554 6_657
O4 K O3 58.3(3) 5_657 6_657
O1 K O3 59.2(3) 2_554 6_657
O1 K O3 113.2(3) 5_657 6_657
O2 K O3 136.8(3) 8_557 6_657
O2 K O3 56.4(3) 3 6_657
O3 K O3 164.6(5) . 6_657
O4 K O1 150.8(3) 3 .
O4 K O1 124.2(3) 8_557 .
O4 K O1 50.3(3) 2_554 .
O4 K O1 81.3(3) 5_657 .
O1 K O1 81.3(2) 2_554 .
O1 K O1 52.5(4) 5_657 .
O2 K O1 103.4(3) 8_557 .
O2 K O1 152.7(3) 3 .
O3 K O1 51.5(3) . .
O3 K O1 113.1(3) 6_657 .
O4 K O1 124.2(3) 3 6_657
O4 K O1 150.8(3) 8_557 6_657
O4 K O1 81.3(3) 2_554 6_657
O4 K O1 50.3(3) 5_657 6_657
O1 K O1 52.5(4) 2_554 6_657
O1 K O1 81.3(2) 5_657 6_657
O2 K O1 152.7(3) 8_557 6_657
O2 K O1 103.4(3) 3 6_657
O3 K O1 113.1(3) . 6_657
O3 K O1 51.5(3) 6_657 6_657
O1 K O1 61.5(4) . 6_657
W O1 Gd 151.6(6) . 7_556
W O1 K 99.3(4) . 5_657
Gd O1 K 91.3(4) 7_556 5_657
W O1 K 91.9(4) . .
Gd O1 K 102.5(4) 7_556 .
K O1 K 127.5(4) 5_657 .
W O2 W 106.6(6) . 5_556
W O2 Gd 140.8(6) . 1_545
W O2 Gd 108.2(4) 5_556 1_545
W O2 K 96.0(4) . 3_445
W O2 K 107.7(4) 5_556 3_445
Gd O2 K 90.3(4) 1_545 3_445
W O3 Gd 132.4(6) . 3_546
W O3 Gd 103.4(4) . 5_566
Gd O3 Gd 108.2(4) 3_546 5_566
W O3 K 95.8(4) . .
Gd O3 K 85.8(3) 3_546 .
Gd O3 K 135.8(4) 5_566 .
W O4 W 134.3(7) . 2
W O4 K 110.5(5) . 3_445
W O4 K 108.5(4) 2 3_445
W O4 K 104.7(5) . 5_657
W O4 K 93.9(3) 2 5_657
K O4 K 96.0(4) 3_445 5_657

loop_
_geom_bond_atom_site_label_1
_geom_bond_atom_site_label_2
_geom_bond_distance
_geom_bond_site_symmetry_2
_geom_bond_publ_flag
W O4 1.747(10) . yes
W O1 1.758(12) . yes
W O3 1.825(12) . yes
W O2 1.955(11) . yes
W O2 2.109(11) 5_556 yes
W O4 2.359(9) 2_554 yes
Gd O2 2.271(12) 1_565 yes
Gd O1 2.325(12) 7_556 yes
Gd O3 2.371(10) 3_454 yes
Gd O3 2.650(11) 2_564 yes
K O4 2.796(13) 3 yes
K O4 2.821(12) 2_554 yes
K O1 2.956(11) 2_554 yes
K O2 3.038(12) 8_557 yes
K O3 3.152(11) . yes
K O1 3.309(12) . yes
W W 3.260(3) 5_556 yes
W W 3.791(2) 2_554 yes
W W 3.791(2) 2_555 yes
W Gd 3.549(2) 2_565 yes
W Gd 3.845(2) 3_546 yes
W Gd 3.961(2) 4_555 yes
W Gd 3.983(2) 1_545 yes
W K 3.675(2) 2_555 yes
W K 3.780(3) 3_445 yes
W K 3.798(2) . yes
Gd K 3.8018(10) 3_454 yes
Gd K 3.8018(10) 3_455 yes
Gd O2 2.271(12) 6_566 ?
Gd O1 2.325(12) 4_454 ?
Gd O3 2.371(10) 8_557 ?
Gd O3 2.650(11) 5_566 ?
Gd W 3.5492(15) 2_564 ?
Gd W 3.5492(15) 5_566 ?
K O4 2.796(13) 8_557 ?
K O4 2.821(12) 5_657 ?
K O1 2.956(11) 5_657 ?
K O2 3.038(12) 3 ?
K O3 3.152(11) 6_657 ?
K O1 3.309(12) 6_657 ?
O1 Gd 2.325(12) 7_556 ?
O1 K 2.956(11) 5_657 ?
O2 W 2.109(11) 5_556 ?
O2 Gd 2.271(12) 1_545 ?
O2 K 3.038(12) 3_445 ?
O3 Gd 2.371(10) 3_546 ?
O3 Gd 2.650(11) 5_566 ?
O4 W 2.359(9) 2 ?
O4 K 2.796(13) 3_445 ?
O4 K 2.821(12) 5_657 ?
